data_7219147
loop_
_publ_author_name
'Liu, Qing-Xiang'
'Zhao, Zhi-Xiang'
'Zhao, Xiao-Jun'
'Wei, Qing'
'Chen, Ai-Hui'
'Li, Hui-Long'
'Wang, Xiu-Guang'

_publ_section_title
;
 Structures of NHC Hg(ii) and Ag(i) complexes and selective recognition of
 nitrate anion
;
_journal_issue 6
_journal_name_full CrystEngComm
_journal_page_first 1358
_journal_paper_doi 10.1039/C4CE01519C
_journal_volume 17
_journal_year 2015
_chemical_formula_sum 'C27 H32 Cl10 Hg5 N4 O2'
_chemical_formula_weight 1802.02
_chemical_name_systematic ?
_space_group_IT_number 14
_symmetry_cell_setting monoclinic
_symmetry_space_group_name_Hall '-P 2ybc'
_symmetry_space_group_name_H-M 'P 1 21/c 1'
_atom_sites_solution_hydrogens geom
_atom_sites_solution_primary direct
_atom_sites_solution_secondary difmap
_audit_creation_method SHELXL-97
_audit_update_record
;
2014-07-04 deposited with the CCDC.
2014-12-22 downloaded from the CCDC.
;
_cell_angle_alpha 90.00
_cell_angle_beta 127.396(3)
_cell_angle_gamma 90.00
_cell_formula_units_Z 4
_cell_length_a 14.4160(12)
_cell_length_b 15.8007(13)
_cell_length_c 23.0337(14)
_cell_measurement_reflns_used 5666
_cell_measurement_temperature 296(2)
_cell_measurement_theta_max 28.04
_cell_measurement_theta_min 2.83
_cell_volume 4168.3(6)
_computing_cell_refinement 'Bruker SAINT'
_computing_data_collection 'Bruker APEX2'
_computing_data_reduction 'Bruker SAINT'
_computing_molecular_graphics 'Bruker SHELXTL'
_computing_publication_material 'Bruker SHELXTL'
_computing_structure_refinement 'SHELXL-97 (Sheldrick, 1997)'
_computing_structure_solution 'SHELXS-97 (Sheldrick, 1990)'
_diffrn_ambient_temperature 296(2)
_diffrn_measured_fraction_theta_full 0.994
_diffrn_measured_fraction_theta_max 0.994
_diffrn_measurement_device_type 'Bruker APEX-II CCD'
_diffrn_measurement_method '\f and \w scans'
_diffrn_radiation_monochromator graphite
_diffrn_radiation_source 'fine-focus sealed tube'
_diffrn_radiation_type MoK\a
_diffrn_radiation_wavelength 0.71073
_diffrn_reflns_av_R_equivalents 0.0573
_diffrn_reflns_av_sigmaI/netI 0.0574
_diffrn_reflns_limit_h_max 16
_diffrn_reflns_limit_h_min -17
_diffrn_reflns_limit_k_max 8
_diffrn_reflns_limit_k_min -18
_diffrn_reflns_limit_l_max 27
_diffrn_reflns_limit_l_min -27
_diffrn_reflns_number 20652
_diffrn_reflns_theta_full 25.01
_diffrn_reflns_theta_max 25.01
_diffrn_reflns_theta_min 1.70
_diffrn_standards_number 0
_exptl_absorpt_coefficient_mu 19.025
_exptl_absorpt_correction_T_max 0.8783
_exptl_absorpt_correction_T_min 0.8325
_exptl_absorpt_correction_type multi-scan
_exptl_absorpt_process_details SADABS
_exptl_crystal_colour COLOURLESS
_exptl_crystal_density_diffrn 2.872
_exptl_crystal_density_meas ?
_exptl_crystal_density_method 'not measured'
_exptl_crystal_description BLOCK
_exptl_crystal_F_000 3232
_exptl_crystal_size_max 0.01
_exptl_crystal_size_mid 0.01
_exptl_crystal_size_min 0.01
_refine_diff_density_max 2.442
_refine_diff_density_min -1.746
_refine_diff_density_rms 0.227
_refine_ls_extinction_method none
_refine_ls_goodness_of_fit_ref 1.011
_refine_ls_hydrogen_treatment constr
_refine_ls_matrix_type full
_refine_ls_number_parameters 435
_refine_ls_number_reflns 7307
_refine_ls_number_restraints 0
_refine_ls_restrained_S_all 1.011
_refine_ls_R_factor_all 0.0539
_refine_ls_R_factor_gt 0.0370
_refine_ls_shift/su_max 0.001
_refine_ls_shift/su_mean 0.000
_refine_ls_structure_factor_coef Fsqd
_refine_ls_weighting_details 'calc w=1/[\s^2^(Fo^2^)+(0.0305P)^2^+40.6157P] where P=(Fo^2^+2Fc^2^)/3'
_refine_ls_weighting_scheme calc
_refine_ls_wR_factor_gt 0.0788
_refine_ls_wR_factor_ref 0.0895
_reflns_number_gt 5795
_reflns_number_total 7307
_reflns_threshold_expression >2sigma(I)
_cod_data_source_file c4ce01519c2.cif
_cod_data_source_block n100709a
_cod_depositor_comments
;
The following automatic conversions were performed:

'_symmetry_cell_setting' value 'Monoclinic' changed to 'monoclinic'
according to
/usr/data/users/saulius/crontab/automatic-downloads/rss-feeds/RSC/lib/dictionaries/cif_core.dic
dictionary named 'cif_core.dic' version 2.4.2 from
2011-04-26.

'_exptl_absorpt_correction_type' value 'MULTI-SCAN'
changed to 'multi-scan' according to
/usr/data/users/saulius/crontab/automatic-downloads/rss-feeds/RSC/lib/dictionaries/cif_core.dic
dictionary named 'cif_core.dic' version 2.4.2 from 2011-04-26.

Automatic conversion script
Id: cif_fix_values 2935 2014-11-11 08:27:57Z andrius 

The following automatic conversions were performed:

'_exptl_crystal_density_meas' value 'NONE' was changed to '?' - the
value is perceived as not measured.

Automatic conversion script
Id: cif_fix_values 3008 2015-01-20 13:52:24Z robertas 

 Adding full bibliography for 7219144--7219151.cif.
;
_cod_original_cell_volume 4168.3(5)
_cod_original_sg_symbol_H-M P21/c
_cod_database_code 7219147

loop_
_symmetry_equiv_pos_as_xyz
'x, y, z'
'-x, y+1/2, -z+1/2'
'-x, -y, -z'
'x, -y-1/2, z-1/2'

loop_
_atom_site_label
_atom_site_type_symbol
_atom_site_fract_x
_atom_site_fract_y
_atom_site_fract_z
_atom_site_U_iso_or_equiv
_atom_site_adp_type
_atom_site_occupancy
_atom_site_symmetry_multiplicity
_atom_site_calc_flag
_atom_site_refinement_flags
Hg1 Hg 0.69123(3) 0.73673(2) 1.15575(2) 0.02223(11) Uani 1 1 d .
Hg2 Hg -0.14966(3) 0.67871(3) 0.56583(2) 0.02407(11) Uani 1 1 d .
Cl1 Cl 0.8800(2) 0.71551(18) 1.19846(15) 0.0310(6) Uani 1 1 d .
Cl2 Cl -0.3340(2) 0.65333(17) 0.52989(15) 0.0314(6) Uani 1 1 d .
O1 O 0.4087(6) 0.6660(4) 0.9601(4) 0.0256(16) Uani 1 1 d .
O2 O 0.1414(6) 0.6417(5) 0.7757(4) 0.0322(18) Uani 1 1 d .
N1 N 0.4648(7) 0.8228(5) 1.1074(5) 0.025(2) Uani 1 1 d .
N2 N 0.4432(7) 0.6897(5) 1.0923(4) 0.0219(19) Uani 1 1 d .
N3 N 0.1131(7) 0.6606(6) 0.6426(5) 0.026(2) Uani 1 1 d .
N4 N 0.0534(7) 0.7867(5) 0.6017(4) 0.0206(18) Uani 1 1 d .
C1 C 0.5134(10) 0.9089(7) 1.1193(7) 0.035(3) Uani 1 1 d .
H1A H 0.5961 0.9052 1.1420 0.042 Uiso 1 1 calc R
H1B H 0.5045 0.9396 1.1521 0.042 Uiso 1 1 calc R
C2 C 0.4519(13) 0.9562(8) 1.0479(8) 0.054(4) Uani 1 1 d .
H2A H 0.3722 0.9662 1.0284 0.081 Uiso 1 1 calc R
H2B H 0.4542 0.9233 1.0138 0.081 Uiso 1 1 calc R
H2C H 0.4903 1.0094 1.0560 0.081 Uiso 1 1 calc R
C3 C 0.3517(9) 0.8059(7) 1.0800(6) 0.032(3) Uani 1 1 d .
H3 H 0.2956 0.8449 1.0701 0.038 Uiso 1 1 calc R
C4 C 0.3381(9) 0.7214(7) 1.0702(6) 0.030(3) Uani 1 1 d .
H4 H 0.2704 0.6907 1.0519 0.036 Uiso 1 1 calc R
C5 C 0.5211(8) 0.7516(6) 1.1145(5) 0.019(2) Uani 1 1 d .
C6 C 0.4617(8) 0.5993(6) 1.0860(5) 0.021(2) Uani 1 1 d .
H6A H 0.3871 0.5728 1.0495 0.025 Uiso 1 1 calc R
H6B H 0.4955 0.5714 1.1324 0.025 Uiso 1 1 calc R
C7 C 0.5415(8) 0.5878(6) 1.0648(5) 0.019(2) Uani 1 1 d .
C8 C 0.5114(8) 0.6238(6) 0.9997(5) 0.022(2) Uani 1 1 d .
C9 C 0.5887(9) 0.6155(6) 0.9823(6) 0.026(2) Uani 1 1 d .
H9 H 0.5701 0.6391 0.9394 0.031 Uiso 1 1 calc R
C10 C 0.6917(9) 0.5725(7) 1.0284(6) 0.029(3) Uani 1 1 d .
H10 H 0.7440 0.5689 1.0174 0.034 Uiso 1 1 calc R
C11 C 0.7181(8) 0.5353(6) 1.0892(6) 0.028(3) Uani 1 1 d .
H11 H 0.7866 0.5041 1.1186 0.033 Uiso 1 1 calc R
C12 C 0.6449(9) 0.5428(6) 1.1089(6) 0.023(2) Uani 1 1 d .
H12 H 0.6651 0.5177 1.1517 0.028 Uiso 1 1 calc R
C13 C 0.3758(9) 0.7065(7) 0.8945(6) 0.030(3) Uani 1 1 d .
H13A H 0.3689 0.6652 0.8609 0.036 Uiso 1 1 calc R
H13B H 0.4334 0.7484 0.9054 0.036 Uiso 1 1 calc R
C14 C 0.2577(10) 0.7486(7) 0.8615(6) 0.037(3) Uani 1 1 d .
H14A H 0.2657 0.7858 0.8978 0.045 Uiso 1 1 calc R
H14B H 0.2370 0.7833 0.8205 0.045 Uiso 1 1 calc R
C15 C 0.1602(10) 0.6874(8) 0.8360(6) 0.038(3) Uani 1 1 d .
H15A H 0.1814 0.6488 0.8750 0.046 Uiso 1 1 calc R
H15B H 0.0899 0.7175 0.8205 0.046 Uiso 1 1 calc R
C16 C 0.0504(9) 0.5871(7) 0.7378(5) 0.024(2) Uani 1 1 d .
C17 C 0.0369(10) 0.5489(6) 0.6789(6) 0.027(2) Uani 1 1 d .
C18 C -0.0507(12) 0.4887(8) 0.6392(7) 0.046(3) Uani 1 1 d .
H18 H -0.0573 0.4594 0.6018 0.056 Uiso 1 1 calc R
C19 C -0.1286(11) 0.4715(7) 0.6544(7) 0.040(3) Uani 1 1 d .
H19 H -0.1880 0.4321 0.6266 0.048 Uiso 1 1 calc R
C20 C -0.1173(10) 0.5129(8) 0.7106(6) 0.037(3) Uani 1 1 d .
H20 H -0.1704 0.5028 0.7201 0.044 Uiso 1 1 calc R
C21 C -0.0277(9) 0.5692(7) 0.7530(6) 0.031(3) Uani 1 1 d .
H21 H -0.0190 0.5957 0.7921 0.037 Uiso 1 1 calc R
C22 C 0.1172(10) 0.5706(7) 0.6604(6) 0.030(3) Uani 1 1 d .
H22A H 0.1965 0.5561 0.7015 0.037 Uiso 1 1 calc R
H22B H 0.0966 0.5366 0.6190 0.037 Uiso 1 1 calc R
C23 C 0.2073(10) 0.7067(8) 0.6630(6) 0.036(3) Uani 1 1 d .
H23 H 0.2834 0.6866 0.6896 0.044 Uiso 1 1 calc R
C24 C 0.1730(9) 0.7865(8) 0.6388(6) 0.034(3) Uani 1 1 d .
H24 H 0.2197 0.8319 0.6455 0.041 Uiso 1 1 calc R
C25 C 0.0180(9) 0.7101(6) 0.6050(5) 0.022(2) Uani 1 1 d .
C26 C -0.0192(9) 0.8628(6) 0.5664(6) 0.028(2) Uani 1 1 d .
H26A H -0.1010 0.8477 0.5390 0.033 Uiso 1 1 calc R
H26B H -0.0071 0.8857 0.5324 0.033 Uiso 1 1 calc R
C27 C 0.0107(9) 0.9289(7) 0.6221(6) 0.029(3) Uani 1 1 d .
H27A H 0.0931 0.9402 0.6522 0.044 Uiso 1 1 calc R
H27B H -0.0101 0.9088 0.6521 0.044 Uiso 1 1 calc R
H27C H -0.0315 0.9799 0.5977 0.044 Uiso 1 1 calc R
Hg3 Hg 0.62287(4) 0.90607(3) 0.85405(3) 0.03910(14) Uani 1 1 d .
Hg4 Hg 0.66574(4) 0.57086(3) 0.83885(3) 0.04007(14) Uani 1 1 d .
Hg5 Hg 0.85232(4) 0.77253(4) 0.86886(3) 0.04842(15) Uani 1 1 d .
Cl3 Cl 0.8054(2) 0.48181(17) 0.93479(15) 0.0305(6) Uani 1 1 d .
Cl4 Cl 0.4612(2) 0.57686(19) 0.75906(17) 0.0380(7) Uani 1 1 d .
Cl5 Cl 0.7192(2) 0.73356(15) 0.90851(14) 0.0240(5) Uani 1 1 d .
Cl6 Cl 0.7730(2) 0.63357(18) 0.78950(16) 0.0337(6) Uani 1 1 d .
Cl7 Cl 0.7124(3) 0.87375(17) 0.77522(14) 0.0326(6) Uani 1 1 d .
Cl8 Cl 0.4261(3) 0.8779(2) 0.7783(2) 0.0690(12) Uani 1 1 d .
Cl9 Cl 1.0515(3) 0.7738(3) 0.9552(2) 0.0708(12) Uani 1 1 d .
Cl10 Cl 0.7996(2) 0.96507(17) 0.94806(14) 0.0286(6) Uani 1 1 d .

loop_
_atom_site_aniso_label
_atom_site_aniso_U_11
_atom_site_aniso_U_22
_atom_site_aniso_U_33
_atom_site_aniso_U_23
_atom_site_aniso_U_13
_atom_site_aniso_U_12
Hg1 0.0186(2) 0.0228(2) 0.0250(2) -0.00112(17) 0.01303(18) -0.00156(16)
Hg2 0.0231(2) 0.0239(2) 0.0290(2) -0.00027(18) 0.01776(19) -0.00033(17)
Cl1 0.0174(12) 0.0370(16) 0.0335(15) -0.0030(13) 0.0128(12) -0.0034(11)
Cl2 0.0279(14) 0.0308(15) 0.0405(16) -0.0044(13) 0.0233(13) -0.0065(12)
O1 0.024(4) 0.027(4) 0.026(4) 0.004(3) 0.015(3) 0.011(3)
O2 0.030(4) 0.043(5) 0.026(4) -0.006(4) 0.018(4) 0.000(4)
N1 0.028(5) 0.022(5) 0.029(5) 0.002(4) 0.019(4) 0.003(4)
N2 0.017(4) 0.033(5) 0.020(5) -0.005(4) 0.014(4) -0.003(4)
N3 0.028(5) 0.030(5) 0.024(5) 0.002(4) 0.019(4) 0.007(4)
N4 0.013(4) 0.027(5) 0.014(4) 0.002(4) 0.004(4) -0.001(4)
C1 0.035(6) 0.021(6) 0.045(7) 0.002(5) 0.022(6) 0.005(5)
C2 0.076(10) 0.043(8) 0.070(10) 0.019(7) 0.058(9) 0.016(7)
C3 0.021(6) 0.036(7) 0.042(7) 0.003(5) 0.021(6) 0.012(5)
C4 0.018(5) 0.038(7) 0.037(7) -0.008(5) 0.019(5) 0.001(5)
C5 0.019(5) 0.016(5) 0.022(5) 0.001(4) 0.012(5) 0.003(4)
C6 0.020(5) 0.019(5) 0.018(5) -0.003(4) 0.010(5) -0.006(4)
C7 0.014(5) 0.013(5) 0.026(6) -0.012(4) 0.010(5) -0.006(4)
C8 0.021(5) 0.023(6) 0.019(5) -0.009(5) 0.010(5) -0.009(4)
C9 0.038(6) 0.018(5) 0.032(6) -0.009(5) 0.027(6) -0.011(5)
C10 0.018(5) 0.030(6) 0.036(7) -0.012(5) 0.016(5) -0.007(5)
C11 0.014(5) 0.022(6) 0.041(7) -0.014(5) 0.014(5) -0.002(4)
C12 0.031(6) 0.014(5) 0.021(6) -0.008(4) 0.014(5) -0.006(4)
C13 0.030(6) 0.019(6) 0.025(6) 0.009(5) 0.008(5) 0.004(5)
C14 0.033(6) 0.029(7) 0.026(6) 0.009(5) 0.006(6) 0.007(5)
C15 0.038(7) 0.039(7) 0.035(7) 0.001(6) 0.021(6) 0.012(6)
C16 0.024(5) 0.029(6) 0.020(5) 0.016(5) 0.014(5) 0.015(5)
C17 0.039(6) 0.019(6) 0.020(6) 0.001(5) 0.017(5) 0.009(5)
C18 0.067(9) 0.030(7) 0.032(7) 0.000(6) 0.025(7) 0.006(7)
C19 0.045(7) 0.020(6) 0.045(8) 0.009(6) 0.022(7) -0.007(5)
C20 0.029(6) 0.052(8) 0.026(6) 0.013(6) 0.014(6) 0.010(6)
C21 0.030(6) 0.036(7) 0.022(6) 0.009(5) 0.014(5) 0.013(5)
C22 0.035(6) 0.036(7) 0.029(6) 0.013(5) 0.024(6) 0.019(5)
C23 0.021(6) 0.063(9) 0.029(6) 0.008(6) 0.017(5) 0.006(6)
C24 0.018(6) 0.053(8) 0.030(6) 0.016(6) 0.014(5) 0.010(5)
C25 0.023(5) 0.024(6) 0.021(5) 0.002(5) 0.015(5) 0.006(4)
C26 0.021(5) 0.019(6) 0.035(6) 0.004(5) 0.013(5) 0.002(5)
C27 0.033(6) 0.033(6) 0.027(6) -0.008(5) 0.020(5) -0.013(5)
Hg3 0.0218(2) 0.0331(3) 0.0445(3) -0.0087(2) 0.0108(2) -0.00080(19)
Hg4 0.0264(2) 0.0586(3) 0.0314(3) 0.0049(2) 0.0156(2) 0.0140(2)
Hg5 0.0229(2) 0.0767(4) 0.0316(3) -0.0058(3) 0.0092(2) 0.0060(2)
Cl3 0.0331(14) 0.0265(14) 0.0346(15) 0.0000(12) 0.0219(13) 0.0049(12)
Cl4 0.0227(14) 0.0405(17) 0.0437(17) -0.0006(14) 0.0164(14) 0.0030(12)
Cl5 0.0263(13) 0.0227(13) 0.0243(13) 0.0033(11) 0.0161(12) 0.0032(10)
Cl6 0.0407(16) 0.0329(16) 0.0406(16) 0.0031(13) 0.0315(15) 0.0072(13)
Cl7 0.0474(17) 0.0266(14) 0.0203(14) 0.0011(11) 0.0187(13) 0.0034(13)
Cl8 0.0259(17) 0.056(2) 0.074(3) -0.005(2) 0.0039(18) -0.0065(16)
Cl9 0.0208(16) 0.117(3) 0.050(2) 0.028(2) 0.0080(16) -0.0045(18)
Cl10 0.0278(14) 0.0329(15) 0.0233(13) -0.0050(12) 0.0146(12) -0.0080(11)

loop_
_atom_type_symbol
_atom_type_description
_atom_type_scat_dispersion_real
_atom_type_scat_dispersion_imag
_atom_type_scat_source
C C 0.0033 0.0016 'International Tables Vol C Tables 4.2.6.8 and 6.1.1.4'
H H 0.0000 0.0000 'International Tables Vol C Tables 4.2.6.8 and 6.1.1.4'
N N 0.0061 0.0033 'International Tables Vol C Tables 4.2.6.8 and 6.1.1.4'
O O 0.0106 0.0060 'International Tables Vol C Tables 4.2.6.8 and 6.1.1.4'
Cl Cl 0.1484 0.1585 'International Tables Vol C Tables 4.2.6.8 and 6.1.1.4'
Hg Hg -2.3894 9.2266 'International Tables Vol C Tables 4.2.6.8 and 6.1.1.4'

loop_
_geom_angle_atom_site_label_1
_geom_angle_atom_site_label_2
_geom_angle_atom_site_label_3
_geom_angle
C5 Hg1 Cl1 177.5(3)
C25 Hg2 Cl2 174.5(3)
C8 O1 C13 117.2(8)
C16 O2 C15 118.9(8)
C5 N1 C3 110.9(9)
C5 N1 C1 124.6(9)
C3 N1 C1 124.2(9)
C5 N2 C4 111.0(9)
C5 N2 C6 125.9(8)
C4 N2 C6 122.9(8)
C25 N3 C23 109.1(9)
C25 N3 C22 126.6(9)
C23 N3 C22 124.3(9)
C25 N4 C24 109.9(9)
C25 N4 C26 127.2(8)
C24 N4 C26 122.9(9)
N1 C1 C2 110.8(10)
N1 C1 H1A 109.5
C2 C1 H1A 109.5
N1 C1 H1B 109.5
C2 C1 H1B 109.5
H1A C1 H1B 108.1
C1 C2 H2A 109.5
C1 C2 H2B 109.5
H2A C2 H2B 109.5
C1 C2 H2C 109.5
H2A C2 H2C 109.5
H2B C2 H2C 109.5
C4 C3 N1 106.4(9)
C4 C3 H3 126.8
N1 C3 H3 126.8
C3 C4 N2 106.5(9)
C3 C4 H4 126.7
N2 C4 H4 126.7
N2 C5 N1 105.3(8)
N2 C5 Hg1 126.1(7)
N1 C5 Hg1 128.6(7)
N2 C6 C7 111.5(8)
N2 C6 H6A 109.3
C7 C6 H6A 109.3
N2 C6 H6B 109.3
C7 C6 H6B 109.3
H6A C6 H6B 108.0
C12 C7 C8 119.1(9)
C12 C7 C6 121.2(9)
C8 C7 C6 119.7(9)
O1 C8 C9 126.2(9)
O1 C8 C7 114.9(8)
C9 C8 C7 118.9(9)
C10 C9 C8 120.1(10)
C10 C9 H9 119.9
C8 C9 H9 119.9
C11 C10 C9 120.7(10)
C11 C10 H10 119.6
C9 C10 H10 119.6
C10 C11 C12 121.0(10)
C10 C11 H11 119.5
C12 C11 H11 119.5
C11 C12 C7 120.0(10)
C11 C12 H12 120.0
C7 C12 H12 120.0
O1 C13 C14 105.9(9)
O1 C13 H13A 110.5
C14 C13 H13A 110.5
O1 C13 H13B 110.5
C14 C13 H13B 110.5
H13A C13 H13B 108.7
C15 C14 C13 114.1(9)
C15 C14 H14A 108.7
C13 C14 H14A 108.7
C15 C14 H14B 108.7
C13 C14 H14B 108.7
H14A C14 H14B 107.6
O2 C15 C14 106.6(9)
O2 C15 H15A 110.4
C14 C15 H15A 110.4
O2 C15 H15B 110.4
C14 C15 H15B 110.4
H15A C15 H15B 108.6
O2 C16 C17 114.4(9)
O2 C16 C21 125.5(10)
C17 C16 C21 120.1(11)
C16 C17 C18 118.3(11)
C16 C17 C22 120.4(10)
C18 C17 C22 121.3(10)
C17 C18 C19 121.2(11)
C17 C18 H18 119.4
C19 C18 H18 119.4
C20 C19 C18 119.6(12)
C20 C19 H19 120.2
C18 C19 H19 120.2
C19 C20 C21 120.2(11)
C19 C20 H20 119.9
C21 C20 H20 119.9
C20 C21 C16 120.5(11)
C20 C21 H21 119.8
C16 C21 H21 119.8
N3 C22 C17 113.2(8)
N3 C22 H22A 108.9
C17 C22 H22A 108.9
N3 C22 H22B 108.9
C17 C22 H22B 108.9
H22A C22 H22B 107.8
C24 C23 N3 108.8(10)
C24 C23 H23 125.6
N3 C23 H23 125.6
C23 C24 N4 105.3(10)
C23 C24 H24 127.4
N4 C24 H24 127.4
N4 C25 N3 106.8(8)
N4 C25 Hg2 125.5(7)
N3 C25 Hg2 127.5(8)
N4 C26 C27 110.9(9)
N4 C26 H26A 109.5
C27 C26 H26A 109.5
N4 C26 H26B 109.5
C27 C26 H26B 109.5
H26A C26 H26B 108.0
C26 C27 H27A 109.5
C26 C27 H27B 109.5
H27A C27 H27B 109.5
C26 C27 H27C 109.5
H27A C27 H27C 109.5
H27B C27 H27C 109.5
Cl8 Hg3 Cl10 159.93(13)
Cl8 Hg3 Cl7 108.10(13)
Cl10 Hg3 Cl7 90.05(9)
Cl8 Hg3 Cl5 100.84(11)
Cl10 Hg3 Cl5 90.44(9)
Cl7 Hg3 Cl5 80.06(7)
Cl4 Hg4 Cl3 135.49(10)
Cl4 Hg4 Cl6 116.06(10)
Cl3 Hg4 Cl6 103.98(9)
Cl4 Hg4 Cl5 100.64(9)
Cl3 Hg4 Cl5 102.97(8)
Cl6 Hg4 Cl5 82.79(8)
Cl9 Hg5 Cl7 133.26(13)
Cl9 Hg5 Cl6 113.37(14)
Cl7 Hg5 Cl6 98.92(9)
Cl9 Hg5 Cl5 119.37(11)
Cl7 Hg5 Cl5 94.24(9)
Cl6 Hg5 Cl5 86.86(8)
Hg5 Cl5 Hg4 91.17(7)
Hg5 Cl5 Hg3 83.80(7)
Hg4 Cl5 Hg3 133.36(9)
Hg4 Cl6 Hg5 97.87(9)
Hg5 Cl7 Hg3 90.31(8)

loop_
_geom_bond_atom_site_label_1
_geom_bond_atom_site_label_2
_geom_bond_distance
Hg1 C5 2.036(9)
Hg1 Cl1 2.288(2)
Hg2 C25 2.062(10)
Hg2 Cl2 2.288(3)
O1 C8 1.351(12)
O1 C13 1.431(12)
O2 C16 1.356(13)
O2 C15 1.437(13)
N1 C5 1.337(12)
N1 C3 1.370(13)
N1 C1 1.478(13)
N2 C5 1.334(12)
N2 C4 1.367(12)
N2 C6 1.477(12)
N3 C25 1.340(12)
N3 C23 1.349(14)
N3 C22 1.471(14)
N4 C25 1.334(13)
N4 C24 1.383(12)
N4 C26 1.474(12)
C1 C2 1.510(16)
C1 H1A 0.9700
C1 H1B 0.9700
C2 H2A 0.9600
C2 H2B 0.9600
C2 H2C 0.9600
C3 C4 1.348(16)
C3 H3 0.9300
C4 H4 0.9300
C6 C7 1.508(13)
C6 H6A 0.9700
C6 H6B 0.9700
C7 C12 1.386(14)
C7 C8 1.405(14)
C8 C9 1.401(14)
C9 C10 1.371(15)
C9 H9 0.9300
C10 C11 1.344(15)
C10 H10 0.9300
C11 C12 1.383(14)
C11 H11 0.9300
C12 H12 0.9300
C13 C14 1.532(15)
C13 H13A 0.9700
C13 H13B 0.9700
C14 C15 1.500(16)
C14 H14A 0.9700
C14 H14B 0.9700
C15 H15A 0.9700
C15 H15B 0.9700
C16 C17 1.386(14)
C16 C21 1.395(14)
C17 C18 1.390(17)
C17 C22 1.497(15)
C18 C19 1.391(18)
C18 H18 0.9300
C19 C20 1.369(17)
C19 H19 0.9300
C20 C21 1.372(16)
C20 H20 0.9300
C21 H21 0.9300
C22 H22A 0.9700
C22 H22B 0.9700
C23 C24 1.346(17)
C23 H23 0.9300
C24 H24 0.9300
C26 C27 1.500(14)
C26 H26A 0.9700
C26 H26B 0.9700
C27 H27A 0.9600
C27 H27B 0.9600
C27 H27C 0.9600
Hg3 Cl8 2.297(3)
Hg3 Cl10 2.313(3)
Hg3 Cl7 2.841(3)
Hg3 Cl5 2.969(2)
Hg4 Cl4 2.345(3)
Hg4 Cl3 2.348(3)
Hg4 Cl6 2.607(3)
Hg4 Cl5 2.877(3)
Hg5 Cl9 2.295(3)
Hg5 Cl7 2.448(3)
Hg5 Cl6 2.633(3)
Hg5 Cl5 2.650(2)

loop_
_geom_torsion_atom_site_label_1
_geom_torsion_atom_site_label_2
_geom_torsion_atom_site_label_3
_geom_torsion_atom_site_label_4
_geom_torsion
C5 N1 C1 C2 109.8(11)
C3 N1 C1 C2 -62.9(14)
C5 N1 C3 C4 0.2(12)
C1 N1 C3 C4 173.7(10)
N1 C3 C4 N2 0.4(12)
C5 N2 C4 C3 -0.9(12)
C6 N2 C4 C3 -176.4(9)
C4 N2 C5 N1 0.9(11)
C6 N2 C5 N1 176.3(8)
C4 N2 C5 Hg1 177.8(7)
C6 N2 C5 Hg1 -6.8(14)
C3 N1 C5 N2 -0.7(11)
C1 N1 C5 N2 -174.2(9)
C3 N1 C5 Hg1 -177.4(8)
C1 N1 C5 Hg1 9.0(15)
Cl1 Hg1 C5 N2 39(7)
Cl1 Hg1 C5 N1 -145(6)
C5 N2 C6 C7 -33.0(13)
C4 N2 C6 C7 141.9(9)
N2 C6 C7 C12 121.2(10)
N2 C6 C7 C8 -58.2(11)
C13 O1 C8 C9 -0.3(14)
C13 O1 C8 C7 177.8(8)
C12 C7 C8 O1 179.6(8)
C6 C7 C8 O1 -0.9(13)
C12 C7 C8 C9 -2.0(14)
C6 C7 C8 C9 177.4(9)
O1 C8 C9 C10 178.4(9)
C7 C8 C9 C10 0.3(14)
C8 C9 C10 C11 2.3(16)
C9 C10 C11 C12 -3.1(16)
C10 C11 C12 C7 1.3(15)
C8 C7 C12 C11 1.3(14)
C6 C7 C12 C11 -178.1(9)
C8 O1 C13 C14 179.9(8)
O1 C13 C14 C15 -66.2(12)
C16 O2 C15 C14 -174.2(8)
C13 C14 C15 O2 -66.1(12)
C15 O2 C16 C17 177.4(9)
C15 O2 C16 C21 -1.3(15)
O2 C16 C17 C18 176.8(9)
C21 C16 C17 C18 -4.4(15)
O2 C16 C17 C22 -1.4(14)
C21 C16 C17 C22 177.4(9)
C16 C17 C18 C19 4.8(17)
C22 C17 C18 C19 -177.0(10)
C17 C18 C19 C20 -1.7(18)
C18 C19 C20 C21 -1.8(17)
C19 C20 C21 C16 2.1(17)
O2 C16 C21 C20 179.7(10)
C17 C16 C21 C20 1.1(15)
C25 N3 C22 C17 -38.1(14)
C23 N3 C22 C17 141.2(10)
C16 C17 C22 N3 -60.6(13)
C18 C17 C22 N3 121.2(11)
C25 N3 C23 C24 0.3(12)
C22 N3 C23 C24 -179.1(9)
N3 C23 C24 N4 -0.9(12)
C25 N4 C24 C23 1.2(12)
C26 N4 C24 C23 179.8(9)
C24 N4 C25 N3 -1.1(11)
C26 N4 C25 N3 -179.6(9)
C24 N4 C25 Hg2 174.8(7)
C26 N4 C25 Hg2 -3.7(14)
C23 N3 C25 N4 0.5(11)
C22 N3 C25 N4 179.8(9)
C23 N3 C25 Hg2 -175.3(7)
C22 N3 C25 Hg2 4.1(14)
Cl2 Hg2 C25 N4 -60(3)
Cl2 Hg2 C25 N3 115(3)
C25 N4 C26 C27 112.8(11)
C24 N4 C26 C27 -65.5(12)
Cl9 Hg5 Cl5 Hg4 -106.81(15)
Cl7 Hg5 Cl5 Hg4 107.06(8)
Cl6 Hg5 Cl5 Hg4 8.34(8)
Cl9 Hg5 Cl5 Hg3 119.68(15)
Cl7 Hg5 Cl5 Hg3 -26.45(8)
Cl6 Hg5 Cl5 Hg3 -125.18(8)
Cl4 Hg4 Cl5 Hg5 -123.74(9)
Cl3 Hg4 Cl5 Hg5 94.28(9)
Cl6 Hg4 Cl5 Hg5 -8.47(8)
Cl4 Hg4 Cl5 Hg3 -41.16(14)
Cl3 Hg4 Cl5 Hg3 176.85(12)
Cl6 Hg4 Cl5 Hg3 74.10(12)
Cl8 Hg3 Cl5 Hg5 129.59(13)
Cl10 Hg3 Cl5 Hg5 -67.11(8)
Cl7 Hg3 Cl5 Hg5 22.87(7)
Cl8 Hg3 Cl5 Hg4 43.85(17)
Cl10 Hg3 Cl5 Hg4 -152.84(12)
Cl7 Hg3 Cl5 Hg4 -62.87(12)
Cl4 Hg4 Cl6 Hg5 106.96(11)
Cl3 Hg4 Cl6 Hg5 -93.02(10)
Cl5 Hg4 Cl6 Hg5 8.61(8)
Cl9 Hg5 Cl6 Hg4 111.47(12)
Cl7 Hg5 Cl6 Hg4 -103.10(10)
Cl5 Hg5 Cl6 Hg4 -9.29(9)
Cl9 Hg5 Cl7 Hg3 -110.60(17)
Cl6 Hg5 Cl7 Hg3 115.06(8)
Cl5 Hg5 Cl7 Hg3 27.57(8)
Cl8 Hg3 Cl7 Hg5 -122.98(12)
Cl10 Hg3 Cl7 Hg5 65.72(10)
Cl5 Hg3 Cl7 Hg5 -24.72(8)
